data_4125541
loop_
_publ_author_name
'Raut, Vivek S.'
'Jean, Marion'
'Vanthuyne, Nicolas'
'Roussel, Christian'
'Constantieux, Thierry'
'Bressy, Cyril'
'Bugaut, Xavier'
'Bonne, Damien'
'Rodriguez, Jean'

_publ_section_title
;
 Enantioselective Syntheses of Furan Atropisomers by an Oxidative
 Central-to-Axial Chirality Conversion Strategy.
;
_journal_issue 6
_journal_name_full 'Journal of the American Chemical Society'
_journal_page_first 2140
_journal_page_last 2143
_journal_paper_doi 10.1021/jacs.6b11079
_journal_volume 139
_journal_year 2017
_chemical_absolute_configuration ad
_chemical_formula_moiety 'C19 H12 Br N O4'
_chemical_formula_sum 'C19 H12 Br N O4'
_chemical_formula_weight 398.21
_space_group_crystal_system monoclinic
_space_group_IT_number 4
_space_group_name_Hall 'P 2yb'
_space_group_name_H-M_alt 'P 1 21 1'
_symmetry_space_group_name_Hall 'P 2yb'
_symmetry_space_group_name_H-M 'P 1 21 1'
_atom_sites_solution_hydrogens geom
_atom_sites_solution_primary direct
_audit_creation_date 2016-05-18
_audit_creation_method
;
Olex2 1.2
(compiled 2016.02.16 svn.r3265 for OlexSys, GUI svn.r5155)
;
_cell_angle_alpha 90
_cell_angle_beta 94.2701(11)
_cell_angle_gamma 90
_cell_formula_units_Z 2
_cell_length_a 9.95597(12)
_cell_length_b 7.08249(9)
_cell_length_c 11.73782(13)
_cell_measurement_reflns_used 10105
_cell_measurement_temperature 293
_cell_measurement_theta_max 69.1440
_cell_measurement_theta_min 4.4260
_cell_volume 825.372(17)
_computing_cell_refinement 'CrysAlisPro 1.171.38.43 (Rigaku OD, 2015)'
_computing_data_collection 'CrysAlisPro 1.171.38.43 (Rigaku OD, 2015)'
_computing_data_reduction 'CrysAlisPro 1.171.38.43 (Rigaku OD, 2015)'
_computing_molecular_graphics 'Olex2 (Dolomanov et al., 2009)'
_computing_publication_material 'Olex2 (Dolomanov et al., 2009)'
_computing_structure_refinement 'ShelXL (Sheldrick, 2015)'
_computing_structure_solution 'ShelXS (Sheldrick, 2008)'
_diffrn_ambient_temperature 293
_diffrn_detector 'CCD plate'
_diffrn_detector_area_resol_mean 5.3048
_diffrn_detector_type AtlasS2
_diffrn_measured_fraction_theta_full 1.000
_diffrn_measured_fraction_theta_max 0.998
_diffrn_measurement_details
;
List of Runs (angles in degrees, time in seconds):

  # Type    Start    End  Width  t~exp~   \w     \q     \k     \f   Frames
--------------------------------------------------------------------------
  1  \w   -125.00 -73.00   1.00    1.00    --  -37.23-125.00-180.00   52
  2  \w   -129.00 -79.00   1.00    1.00    --  -37.23 -99.00 150.00   50
  3  \w   -129.00 -79.00   1.00    1.00    --  -37.23 -99.00  60.00   50
  4  \w    -79.00  59.00   1.00    1.00    --  -37.23  77.00 120.00  138
  5  \w   -133.00   4.00   1.00    1.00    --  -37.23 -77.00 -30.00  137
  6  \w    -81.00  35.00   1.00    1.00    --  -37.23  86.00-125.00  116
  7  \w    -96.00  -2.00   1.00    1.00    --  -37.23 125.00 -60.00   94
  8  \w     57.00 150.00   1.00    2.00    --  105.39 178.00-180.00   93
  9  \w     63.00 178.00   1.00    2.00    --  105.39  38.00  30.00  115
 10  \w      9.00 149.00   1.00    2.00    --  105.39 -86.00 116.00  140
 11  \w     15.00 174.00   1.00    2.00    --  105.39 -25.00 -60.00  159
 12  \w     17.00 115.00   1.00    2.00    --  105.39-111.00-180.00   98
 13  \w     57.00 150.00   1.00    2.00    --  105.39 178.00   0.00   93
 14  \w    101.00 178.00   1.00    2.00    --  105.39  94.00 -27.00   77
 15  \w     18.00 144.00   1.00    2.00    --  105.39 -50.00  90.00  126
 16  \w     11.00 151.00   1.00    2.00    --  105.39 -91.00 -60.00  140
 17  \w     64.00 178.00   1.00    2.00    --  105.39  77.00 -60.00  114
 18  \w   -125.00   2.00   1.00    1.00    --  -37.23 -57.00-180.00  127
 19  \w   -125.00   2.00   1.00    1.00    --  -37.23 -57.00  60.00  127
 20  \w   -129.00 -79.00   1.00    1.00    --  -37.23 -99.00 -90.00   50
 21  \w     -4.00 133.00   1.00    1.00    --   37.23  77.00 120.00  137
 22  \w     -4.00 133.00   1.00    1.00    --   37.23  77.00 -30.00  137
 23  \w     -4.00 133.00   1.00    1.00    --   37.23  77.00-120.00  137
 24  \w     63.00 178.00   1.00    2.00    --  105.39  38.00 120.00  115
 25  \w     64.00 178.00   1.00    2.00    --  105.39  63.00-150.00  114
 26  \w     64.00 178.00   1.00    2.00    --  105.39  77.00 -90.00  114
 27  \w     64.00 178.00   1.00    2.00    --  105.39  63.00  60.00  114
 28  \w     64.00 178.00   1.00    2.00    --  105.39  77.00-120.00  114
 29  \w     64.00 178.00   1.00    2.00    --  105.39  77.00 120.00  114
 30  \w     64.00 115.00   1.00    2.00    --  105.39  63.00  30.00   51
 31  \w     37.00 178.00   1.00    2.00    --  105.39  25.00-120.00  141
;
_diffrn_measurement_device 'four-circle diffractometer'
_diffrn_measurement_device_type 'SuperNova, Dual, Cu at zero, AtlasS2'
_diffrn_measurement_method '\w scans'
_diffrn_orient_matrix_type 'CrysAlisPro convention (1999,Acta A55,543-557)'
_diffrn_orient_matrix_UB_11 -0.0716052000
_diffrn_orient_matrix_UB_12 -0.1907981000
_diffrn_orient_matrix_UB_13 0.0129463000
_diffrn_orient_matrix_UB_21 -0.0734627000
_diffrn_orient_matrix_UB_22 0.0251095000
_diffrn_orient_matrix_UB_23 -0.1193801000
_diffrn_orient_matrix_UB_31 0.1163999000
_diffrn_orient_matrix_UB_32 -0.1013458000
_diffrn_orient_matrix_UB_33 -0.0539958000
_diffrn_radiation_monochromator mirror
_diffrn_radiation_probe x-ray
_diffrn_radiation_type CuK\a
_diffrn_radiation_wavelength 1.54184
_diffrn_reflns_av_R_equivalents 0.0200
_diffrn_reflns_av_unetI/netI 0.0145
_diffrn_reflns_Laue_measured_fraction_full 1.000
_diffrn_reflns_Laue_measured_fraction_max 0.998
_diffrn_reflns_limit_h_max 12
_diffrn_reflns_limit_h_min -12
_diffrn_reflns_limit_k_max 8
_diffrn_reflns_limit_k_min -8
_diffrn_reflns_limit_l_max 14
_diffrn_reflns_limit_l_min -14
_diffrn_reflns_number 11883
_diffrn_reflns_point_group_measured_fraction_full 0.999
_diffrn_reflns_point_group_measured_fraction_max 0.994
_diffrn_reflns_theta_full 67.684
_diffrn_reflns_theta_max 69.043
_diffrn_reflns_theta_min 3.776
_diffrn_source 'micro-focus sealed X-ray tube'
_diffrn_source_type 'SuperNova (Cu) X-ray Source'
_exptl_absorpt_coefficient_mu 3.612
_exptl_absorpt_correction_T_max 1.00000
_exptl_absorpt_correction_T_min 0.60574
_exptl_absorpt_correction_type multi-scan
_exptl_absorpt_process_details
;
CrysAlisPro 1.171.38.43 (Rigaku Oxford Diffraction, 2015)
Empirical absorption correction using spherical harmonics,
 implemented in SCALE3 ABSPACK scaling algorithm.
;
_exptl_crystal_colour green
_exptl_crystal_colour_primary green
_exptl_crystal_density_diffrn 1.602
_exptl_crystal_description prism
_exptl_crystal_F_000 400
_exptl_crystal_size_max 0.38
_exptl_crystal_size_mid 0.2
_exptl_crystal_size_min 0.12
_refine_diff_density_max 0.648
_refine_diff_density_min -0.586
_refine_diff_density_rms 0.061
_refine_ls_abs_structure_details
;
 Flack x determined using 1360 quotients [(I+)-(I-)]/[(I+)+(I-)]
 (Parsons, Flack and Wagner, Acta Cryst. B69 (2013) 249-259).
;
_refine_ls_abs_structure_Flack -0.009(7)
_refine_ls_extinction_method none
_refine_ls_goodness_of_fit_ref 1.062
_refine_ls_hydrogen_treatment constr
_refine_ls_matrix_type full
_refine_ls_number_parameters 227
_refine_ls_number_reflns 3058
_refine_ls_number_restraints 1
_refine_ls_restrained_S_all 1.062
_refine_ls_R_factor_all 0.0287
_refine_ls_R_factor_gt 0.0284
_refine_ls_shift/su_max 0.000
_refine_ls_shift/su_mean 0.000
_refine_ls_structure_factor_coef Fsqd
_refine_ls_weighting_details 'w=1/[\s^2^(Fo^2^)+(0.0426P)^2^+0.2786P] where P=(Fo^2^+2Fc^2^)/3'
_refine_ls_weighting_scheme calc
_refine_ls_wR_factor_gt 0.0768
_refine_ls_wR_factor_ref 0.0773
_reflns_Friedel_coverage 0.831
_reflns_Friedel_fraction_full 0.999
_reflns_Friedel_fraction_max 0.988
_reflns_number_gt 3024
_reflns_number_total 3058
_reflns_threshold_expression 'I > 2\s(I)'
_cod_data_source_file ja6b11079_si_004.cif
_cod_data_source_block vsr21831
_cod_depositor_comments 'Adding full bibliography for 4125539--4125541.cif.'
_cod_database_code 4125541
_shelxl_version_number 2014/6
_shelx_space_group_comment
;
The symmetry employed for this shelxl refinement is uniquely defined
by the following loop, which should always be used as a source of
symmetry information in preference to the above space-group names.
They are only intended as comments.
;
_reflns_odcompleteness_completeness 100.00
_reflns_odcompleteness_iscentric 1
_reflns_odcompleteness_theta 64.99
_olex2_refinement_description
;
1. Fixed Uiso
 At 1.2 times of:
  All C(H) groups
 At 1.5 times of:
  All C(H,H,H) groups
2.a Aromatic/amide H refined with riding coordinates:
 C4(H4), C6(H6), C7(H7), C9(H9), C10(H10), C15(H15), C16(H16), C17(H17),
 C18(H18)
2.b Idealised Me refined as rotating group:
 C19(H19A,H19B,H19C)
;
_olex2_submission_special_instructions 'No special instructions were received'
_oxdiff_exptl_absorpt_empirical_details
;
Empirical correction (ABSPACK) includes:
- Absorption correction using spherical harmonics
- Frame scaling
;
_oxdiff_exptl_absorpt_empirical_full_max 1.375
_oxdiff_exptl_absorpt_empirical_full_min 0.701

loop_
_space_group_symop_operation_xyz
'x, y, z'
'-x, y+1/2, -z'

loop_
_atom_site_label
_atom_site_type_symbol
_atom_site_fract_x
_atom_site_fract_y
_atom_site_fract_z
_atom_site_U_iso_or_equiv
_atom_site_adp_type
_atom_site_occupancy
_atom_site_site_symmetry_order
_atom_site_calc_flag
_atom_site_refinement_flags_posn
Br1 Br 0.26328(4) 0.09320(8) 0.28615(4) 0.06607(16) Uani 1 1 d .
O1 O -0.0208(2) 0.5747(7) 0.3697(2) 0.0662(8) Uani 1 1 d .
O2 O 0.0205(5) 0.5380(12) 0.5880(3) 0.155(4) Uani 1 1 d .
O3 O 0.2257(3) 0.4516(6) 0.5786(3) 0.0714(9) Uani 1 1 d .
O4 O 0.4382(3) 0.5410(5) -0.0739(2) 0.0615(9) Uani 1 1 d .
N1 N 0.1180(4) 0.5027(7) 0.5354(3) 0.0711(11) Uani 1 1 d .
C1 C 0.1976(4) 0.5166(6) 0.3356(3) 0.0462(8) Uani 1 1 d .
C2 C 0.1235(3) 0.5626(6) 0.2296(3) 0.0467(9) Uani 1 1 d .
C3 C 0.1590(3) 0.5786(7) 0.1143(3) 0.0441(7) Uani 1 1 d .
C4 C 0.2906(3) 0.5523(5) 0.0805(3) 0.0460(10) Uani 1 1 d .
H4 H 0.3609 0.5254 0.1347 0.055 Uiso 1 1 calc R
C5 C 0.3144(4) 0.5665(7) -0.0323(3) 0.0493(10) Uani 1 1 d .
C6 C 0.2099(4) 0.6085(10) -0.1155(3) 0.0589(10) Uani 1 1 d .
H6 H 0.2274 0.6162 -0.1921 0.071 Uiso 1 1 calc R
C7 C 0.0836(4) 0.6375(6) -0.0838(3) 0.0608(12) Uani 1 1 d .
H7 H 0.0152 0.6666 -0.1394 0.073 Uiso 1 1 calc R
C8 C 0.0527(4) 0.6249(6) 0.0319(3) 0.0501(10) Uani 1 1 d .
C9 C -0.0807(4) 0.6539(7) 0.0654(4) 0.0632(12) Uani 1 1 d .
H9 H -0.1485 0.6829 0.0094 0.076 Uiso 1 1 calc R
C10 C -0.1126(4) 0.6413(7) 0.1747(4) 0.0663(14) Uani 1 1 d .
H10 H -0.1996 0.6633 0.1954 0.080 Uiso 1 1 calc R
C11 C -0.0082(3) 0.5933(10) 0.2552(3) 0.0565(8) Uani 1 1 d .
C12 C 0.1046(4) 0.5286(6) 0.4146(3) 0.0569(10) Uani 1 1 d .
C13 C 0.3423(3) 0.4675(6) 0.3514(3) 0.0428(8) Uani 1 1 d .
C14 C 0.3885(3) 0.2876(6) 0.3281(3) 0.0435(8) Uani 1 1 d .
C15 C 0.5248(4) 0.2457(7) 0.3334(3) 0.0531(9) Uani 1 1 d .
H15 H 0.5539 0.1246 0.3169 0.064 Uiso 1 1 calc R
C16 C 0.6164(4) 0.3851(8) 0.3633(4) 0.0625(11) Uani 1 1 d .
H16 H 0.7080 0.3581 0.3671 0.075 Uiso 1 1 calc R
C17 C 0.5744(4) 0.5626(9) 0.3875(3) 0.0624(13) Uani 1 1 d .
H17 H 0.6377 0.6552 0.4086 0.075 Uiso 1 1 calc R
C18 C 0.4378(4) 0.6071(10) 0.3810(3) 0.0556(9) Uani 1 1 d .
H18 H 0.4102 0.7293 0.3963 0.067 Uiso 1 1 calc R
C19 C 0.5515(4) 0.5268(7) 0.0076(4) 0.0630(11) Uani 1 1 d .
H19A H 0.6321 0.5127 -0.0317 0.095 Uiso 1 1 calc GR
H19B H 0.5408 0.4191 0.0557 0.095 Uiso 1 1 calc GR
H19C H 0.5579 0.6391 0.0535 0.095 Uiso 1 1 calc GR

loop_
_atom_site_aniso_label
_atom_site_aniso_U_11
_atom_site_aniso_U_22
_atom_site_aniso_U_33
_atom_site_aniso_U_23
_atom_site_aniso_U_13
_atom_site_aniso_U_12
Br1 0.0504(2) 0.0582(2) 0.0888(3) -0.0017(3) -0.00111(18) -0.0031(2)
O1 0.0451(13) 0.090(2) 0.0663(15) 0.017(2) 0.0192(11) 0.0227(18)
O2 0.104(3) 0.294(11) 0.072(2) 0.047(4) 0.052(2) 0.097(5)
O3 0.069(2) 0.094(3) 0.0527(15) 0.0060(16) 0.0109(14) 0.0091(18)
O4 0.0508(14) 0.089(3) 0.0456(12) 0.0085(13) 0.0107(11) -0.0002(13)
N1 0.067(2) 0.097(3) 0.0511(18) 0.0094(19) 0.0211(17) 0.023(2)
C1 0.0402(17) 0.0527(18) 0.0463(17) 0.0014(15) 0.0077(14) 0.0082(15)
C2 0.0386(15) 0.052(3) 0.0492(16) 0.0036(16) 0.0027(13) 0.0095(16)
C3 0.0380(15) 0.0455(19) 0.0486(16) 0.0038(19) 0.0010(12) -0.0020(19)
C4 0.0393(16) 0.058(3) 0.0403(15) 0.0067(14) -0.0004(12) 0.0008(15)
C5 0.0457(17) 0.057(3) 0.0459(16) 0.0059(17) 0.0056(13) -0.0034(18)
C6 0.060(2) 0.073(3) 0.0430(16) 0.011(2) -0.0019(14) -0.008(3)
C7 0.055(2) 0.070(3) 0.055(2) 0.0153(18) -0.0115(17) -0.0026(19)
C8 0.0411(16) 0.048(3) 0.0598(19) 0.0105(17) -0.0049(14) 0.0000(16)
C9 0.0391(19) 0.068(3) 0.081(3) 0.017(2) -0.0064(18) 0.0078(17)
C10 0.0392(18) 0.074(4) 0.086(3) 0.020(2) 0.0082(18) 0.0160(18)
C11 0.0427(16) 0.064(2) 0.0642(19) 0.008(3) 0.0113(14) 0.011(3)
C12 0.050(2) 0.069(3) 0.0526(19) 0.0087(17) 0.0134(16) 0.0153(18)
C13 0.0385(17) 0.057(2) 0.0329(14) 0.0032(14) 0.0044(12) 0.0039(15)
C14 0.0364(17) 0.058(2) 0.0358(16) 0.0037(14) 0.0029(12) 0.0023(15)
C15 0.0397(19) 0.069(3) 0.051(2) 0.0019(18) 0.0072(15) 0.0105(18)
C16 0.0341(18) 0.097(3) 0.056(2) 0.004(2) 0.0037(16) 0.001(2)
C17 0.0492(19) 0.080(4) 0.057(2) -0.005(2) 0.0019(15) -0.017(2)
C18 0.058(2) 0.058(2) 0.0506(17) -0.005(2) 0.0042(14) -0.007(3)
C19 0.045(2) 0.079(3) 0.066(2) 0.010(2) 0.0096(18) 0.0033(19)

loop_
_atom_type_symbol
_atom_type_description
_atom_type_scat_dispersion_real
_atom_type_scat_dispersion_imag
_atom_type_scat_source
C C 0.0181 0.0091 'International Tables Vol C Tables 4.2.6.8 and 6.1.1.4'
H H 0.0000 0.0000 'International Tables Vol C Tables 4.2.6.8 and 6.1.1.4'
Br Br -0.6763 1.2805 'International Tables Vol C Tables 4.2.6.8 and 6.1.1.4'
N N 0.0311 0.0180 'International Tables Vol C Tables 4.2.6.8 and 6.1.1.4'
O O 0.0492 0.0322 'International Tables Vol C Tables 4.2.6.8 and 6.1.1.4'

loop_
_geom_angle_atom_site_label_1
_geom_angle_atom_site_label_2
_geom_angle_atom_site_label_3
_geom_angle
C12 O1 C11 104.8(3)
C5 O4 C19 117.2(3)
O2 N1 C12 117.3(4)
O3 N1 O2 124.5(4)
O3 N1 C12 118.1(3)
C2 C1 C13 126.5(3)
C12 C1 C2 104.2(3)
C12 C1 C13 129.4(3)
C3 C2 C1 133.7(3)
C11 C2 C1 106.3(3)
C11 C2 C3 119.9(3)
C4 C3 C2 123.9(3)
C4 C3 C8 120.0(3)
C8 C3 C2 116.1(3)
C3 C4 H4 120.2
C5 C4 C3 119.7(3)
C5 C4 H4 120.2
O4 C5 C6 114.8(3)
C4 C5 O4 124.1(3)
C4 C5 C6 121.1(3)
C5 C6 H6 120.1
C7 C6 C5 119.7(3)
C7 C6 H6 120.1
C6 C7 H7 119.1
C6 C7 C8 121.8(3)
C8 C7 H7 119.1
C3 C8 C9 120.5(3)
C7 C8 C3 117.7(3)
C7 C8 C9 121.9(4)
C8 C9 H9 118.6
C10 C9 C8 122.9(4)
C10 C9 H9 118.6
C9 C10 H10 121.8
C9 C10 C11 116.4(4)
C11 C10 H10 121.8
O1 C11 C2 110.9(3)
O1 C11 C10 124.8(3)
C2 C11 C10 124.2(4)
O1 C12 N1 115.6(3)
O1 C12 C1 113.8(3)
C1 C12 N1 130.6(4)
C14 C13 C1 121.6(3)
C14 C13 C18 118.0(4)
C18 C13 C1 120.2(4)
C13 C14 Br1 119.7(3)
C15 C14 Br1 118.6(3)
C15 C14 C13 121.7(4)
C14 C15 H15 120.4
C16 C15 C14 119.1(4)
C16 C15 H15 120.4
C15 C16 H16 119.7
C17 C16 C15 120.6(4)
C17 C16 H16 119.7
C16 C17 H17 119.6
C16 C17 C18 120.7(5)
C18 C17 H17 119.6
C13 C18 H18 120.1
C17 C18 C13 119.8(6)
C17 C18 H18 120.1
O4 C19 H19A 109.5
O4 C19 H19B 109.5
O4 C19 H19C 109.5
H19A C19 H19B 109.5
H19A C19 H19C 109.5
H19B C19 H19C 109.5

loop_
_geom_bond_atom_site_label_1
_geom_bond_atom_site_label_2
_geom_bond_distance
Br1 C14 1.898(4)
O1 C11 1.366(4)
O1 C12 1.358(5)
O2 N1 1.215(5)
O3 N1 1.207(5)
O4 C5 1.371(4)
O4 C19 1.427(5)
N1 C12 1.426(5)
C1 C2 1.436(5)
C1 C12 1.361(5)
C1 C13 1.480(5)
C2 C3 1.428(5)
C2 C11 1.383(5)
C3 C4 1.409(5)
C3 C8 1.418(5)
C4 H4 0.9300
C4 C5 1.366(5)
C5 C6 1.404(5)
C6 H6 0.9300
C6 C7 1.354(6)
C7 H7 0.9300
C7 C8 1.417(6)
C8 C9 1.428(6)
C9 H9 0.9300
C9 C10 1.348(7)
C10 H10 0.9300
C10 C11 1.393(6)
C13 C14 1.389(5)
C13 C18 1.397(6)
C14 C15 1.387(5)
C15 H15 0.9300
C15 C16 1.372(7)
C16 H16 0.9300
C16 C17 1.361(8)
C17 H17 0.9300
C17 C18 1.393(6)
C18 H18 0.9300
C19 H19A 0.9600
C19 H19B 0.9600
C19 H19C 0.9600
